data_4338712
loop_
_publ_author_name
Neeru,
'Yadav, Dolly'
'Tiwari, Geeta'
'Singh, Jai Deo'
'Butcher, Raymond J.'

_publ_section_title
;
 Responsive Nature of 1,2,4,5-Tetrakis(2-pyridylthiomethyl)benzene Toward
 Group 12 Metal Nitrates: Activity of Coordinated Nitrate in Metal
 Complexes.
;
_journal_issue 12
_journal_name_full 'Inorganic chemistry'
_journal_page_first 5887
_journal_page_last 5889
_journal_paper_doi 10.1021/ic500746e
_journal_volume 53
_journal_year 2014
_chemical_formula_moiety 'C30 H26 N4 S4'
_chemical_formula_sum 'C30 H26 N4 S4'
_chemical_formula_weight 570.79
_chemical_name_systematic
; 
 ? 
;
_space_group_IT_number 2
_symmetry_cell_setting triclinic
_symmetry_space_group_name_Hall '-P 1'
_symmetry_space_group_name_H-M 'P -1'
_atom_sites_solution_hydrogens geom
_atom_sites_solution_primary direct
_atom_sites_solution_secondary difmap
_audit_creation_method SHELXL-97
_cell_angle_alpha 73.40(2)
_cell_angle_beta 68.06(2)
_cell_angle_gamma 63.150(16)
_cell_formula_units_Z 1
_cell_length_a 8.4530(12)
_cell_length_b 8.8025(15)
_cell_length_c 11.204(4)
_cell_measurement_reflns_used 3350
_cell_measurement_temperature 295(2)
_cell_measurement_theta_max 32.6761
_cell_measurement_theta_min 4.7550
_cell_volume 683.0(3)
_computing_cell_refinement
;
CrysAlis RED, Oxford Diffraction Ltd.,
Version 1.171.32.29 (release 10-06-2008 CrysAlis171 .NET)
(compiled Jun 10 2008,16:49:55)
;
_computing_data_collection
;
CrysAlis CCD, Oxford Diffraction Ltd.,
Version 1.171.32.29 (release 10-06-2008 CrysAlis171 .NET)
(compiled Jun 10 2008,16:49:55)
;
_computing_data_reduction
;
CrysAlis RED, Oxford Diffraction Ltd.,
Version 1.171.32.29 (release 10-06-2008 CrysAlis171 .NET)
(compiled Jun 10 2008,16:49:55)
;
_computing_molecular_graphics SHELXTL
_computing_publication_material SHELXTL
_computing_structure_refinement 'SHELXL-97 (Sheldrick, 1997)'
_computing_structure_solution 'SHELXS-97 (Sheldrick, 1990)'
_diffrn_ambient_temperature 295(2)
_diffrn_detector_area_resol_mean 10.5081
_diffrn_measured_fraction_theta_full 0.993
_diffrn_measured_fraction_theta_max 0.890
_diffrn_measurement_device_type 'Oxford Diffraction Gemini R'
_diffrn_measurement_method '\f and \w scans'
_diffrn_radiation_monochromator graphite
_diffrn_radiation_source 'fine-focus sealed tube'
_diffrn_radiation_type MoK\a
_diffrn_radiation_wavelength 0.71073
_diffrn_reflns_av_R_equivalents 0.0240
_diffrn_reflns_av_sigmaI/netI 0.0546
_diffrn_reflns_limit_h_max 11
_diffrn_reflns_limit_h_min -12
_diffrn_reflns_limit_k_max 12
_diffrn_reflns_limit_k_min -13
_diffrn_reflns_limit_l_max 14
_diffrn_reflns_limit_l_min -16
_diffrn_reflns_number 9042
_diffrn_reflns_theta_full 25.00
_diffrn_reflns_theta_max 32.81
_diffrn_reflns_theta_min 4.77
_diffrn_standards_decay_% <2%
_diffrn_standards_interval_count 50
_diffrn_standards_number 2
_exptl_absorpt_coefficient_mu 0.376
_exptl_absorpt_correction_T_max 1.00000
_exptl_absorpt_correction_T_min 0.98449
_exptl_absorpt_correction_type multi-scan
_exptl_absorpt_process_details
;
CrysAlis RED, Oxford Diffraction Ltd.,
Version 1.171.32.29 (release 10-06-2008 CrysAlis171 .NET)
(compiled Jun 10 2008,16:49:55)
Empirical absorption correction using spherical harmonics,
 implemented in SCALE3 ABSPACK scaling algorithm.
;
_exptl_crystal_colour colorless
_exptl_crystal_density_diffrn 1.388
_exptl_crystal_density_method 'not measured'
_exptl_crystal_description 'irregular plate'
_exptl_crystal_F_000 298
_exptl_crystal_size_max 0.51
_exptl_crystal_size_mid 0.40
_exptl_crystal_size_min 0.15
_refine_diff_density_max 0.350
_refine_diff_density_min -0.299
_refine_diff_density_rms 0.045
_refine_ls_extinction_method none
_refine_ls_goodness_of_fit_ref 0.929
_refine_ls_hydrogen_treatment constr
_refine_ls_matrix_type full
_refine_ls_number_parameters 172
_refine_ls_number_reflns 4509
_refine_ls_number_restraints 0
_refine_ls_restrained_S_all 0.929
_refine_ls_R_factor_all 0.0910
_refine_ls_R_factor_gt 0.0465
_refine_ls_shift/su_max 0.001
_refine_ls_shift/su_mean 0.000
_refine_ls_structure_factor_coef Fsqd
_refine_ls_weighting_details 'calc w=1/[\s^2^(Fo^2^)+(0.0660P)^2^] where P=(Fo^2^+2Fc^2^)/3'
_refine_ls_weighting_scheme calc
_refine_ls_wR_factor_gt 0.1108
_refine_ls_wR_factor_ref 0.1224
_reflns_number_gt 2651
_reflns_number_total 4509
_reflns_threshold_expression I>2\s(I)
_cod_data_source_file ic500746e_si_002.cif
_cod_data_source_block Ligand(A)
_cod_depositor_comments 'Adding full bibliography for 4338711--4338716.cif.'
_cod_database_code 4338712

loop_
_symmetry_equiv_pos_as_xyz
'x, y, z'
'-x, -y, -z'

loop_
_atom_site_label
_atom_site_type_symbol
_atom_site_fract_x
_atom_site_fract_y
_atom_site_fract_z
_atom_site_U_iso_or_equiv
_atom_site_adp_type
_atom_site_occupancy
_atom_site_symmetry_multiplicity
_atom_site_calc_flag
_atom_site_refinement_flags
S1A S 1.08192(7) 0.26028(5) 0.84893(4) 0.04934(15) Uani 1 1 d .
S1B S 0.46661(6) 0.72875(6) 0.50846(5) 0.05172(15) Uani 1 1 d .
N1A N 0.7883(2) 0.52012(19) 0.96994(15) 0.0500(4) Uani 1 1 d .
N1B N 0.4459(2) 0.94370(19) 0.28557(15) 0.0477(4) Uani 1 1 d .
C1 C 1.0561(2) 0.46893(18) 0.61204(15) 0.0329(3) Uani 1 1 d .
C2 C 0.8928(2) 0.60462(18) 0.59421(15) 0.0348(3) Uani 1 1 d .
H2A H 0.8193 0.6758 0.6582 0.042 Uiso 1 1 calc R
C3 C 0.8357(2) 0.63758(17) 0.48509(15) 0.0332(3) Uani 1 1 d .
C1A C 1.1119(2) 0.4428(2) 0.73116(16) 0.0399(4) Uani 1 1 d .
H1AA H 1.0393 0.5460 0.7726 0.048 Uiso 1 1 calc R
H1AB H 1.2409 0.4269 0.7049 0.048 Uiso 1 1 calc R
C2A C 0.8666(2) 0.3521(2) 0.96393(16) 0.0415(4) Uani 1 1 d .
C3A C 0.7925(3) 0.2372(2) 1.05163(19) 0.0576(5) Uani 1 1 d .
H3AA H 0.8490 0.1206 1.0445 0.069 Uiso 1 1 calc R
C4A C 0.6337(3) 0.3003(3) 1.1493(2) 0.0705(6) Uani 1 1 d .
H4AA H 0.5822 0.2258 1.2102 0.085 Uiso 1 1 calc R
C5A C 0.5513(3) 0.4723(3) 1.1570(2) 0.0659(6) Uani 1 1 d .
H5AA H 0.4431 0.5170 1.2222 0.079 Uiso 1 1 calc R
C6A C 0.6316(3) 0.5761(3) 1.0669(2) 0.0590(5) Uani 1 1 d .
H6AA H 0.5751 0.6933 1.0723 0.071 Uiso 1 1 calc R
C1B C 0.6597(2) 0.79046(19) 0.47311(18) 0.0412(4) Uani 1 1 d .
H1BA H 0.6807 0.8520 0.3855 0.049 Uiso 1 1 calc R
H1BB H 0.6279 0.8679 0.5326 0.049 Uiso 1 1 calc R
C2B C 0.3667(2) 0.8497(2) 0.38135(17) 0.0399(4) Uani 1 1 d .
C3B C 0.2044(3) 0.8411(3) 0.3869(3) 0.0763(7) Uani 1 1 d .
H3BA H 0.1516 0.7732 0.4550 0.092 Uiso 1 1 calc R
C4B C 0.1234(4) 0.9358(4) 0.2891(3) 0.1002(10) Uani 1 1 d .
H4BA H 0.0131 0.9342 0.2911 0.120 Uiso 1 1 calc R
C5B C 0.2047(4) 1.0313(3) 0.1897(3) 0.0811(7) Uani 1 1 d .
H5BA H 0.1524 1.0955 0.1223 0.097 Uiso 1 1 calc R
C6B C 0.3642(3) 1.0307(3) 0.1915(2) 0.0642(6) Uani 1 1 d .
H6BA H 0.4206 1.0951 0.1225 0.077 Uiso 1 1 calc R

loop_
_atom_site_aniso_label
_atom_site_aniso_U_11
_atom_site_aniso_U_22
_atom_site_aniso_U_33
_atom_site_aniso_U_23
_atom_site_aniso_U_13
_atom_site_aniso_U_12
S1A 0.0646(3) 0.0360(2) 0.0364(2) 0.00429(17) -0.0212(2) -0.01060(19)
S1B 0.0510(3) 0.0519(3) 0.0480(3) 0.0123(2) -0.0222(2) -0.0214(2)
N1A 0.0589(9) 0.0441(8) 0.0415(8) -0.0020(6) -0.0173(7) -0.0155(7)
N1B 0.0490(8) 0.0507(8) 0.0422(8) 0.0042(6) -0.0206(7) -0.0187(7)
C1 0.0402(8) 0.0285(7) 0.0305(8) 0.0019(6) -0.0168(6) -0.0121(6)
C2 0.0399(8) 0.0287(7) 0.0322(8) -0.0055(6) -0.0133(7) -0.0073(6)
C3 0.0364(8) 0.0258(7) 0.0344(8) -0.0008(6) -0.0171(6) -0.0061(6)
C1A 0.0516(9) 0.0387(8) 0.0325(8) 0.0008(6) -0.0218(7) -0.0158(7)
C2A 0.0551(10) 0.0426(9) 0.0344(9) 0.0033(7) -0.0262(8) -0.0197(7)
C3A 0.0842(14) 0.0470(10) 0.0514(12) 0.0090(8) -0.0321(11) -0.0330(10)
C4A 0.0869(16) 0.0952(18) 0.0484(13) 0.0122(12) -0.0255(12) -0.0595(14)
C5A 0.0630(13) 0.0902(17) 0.0411(11) -0.0064(11) -0.0130(10) -0.0301(12)
C6A 0.0644(12) 0.0551(11) 0.0482(12) -0.0104(9) -0.0198(10) -0.0106(9)
C1B 0.0416(9) 0.0294(7) 0.0512(10) -0.0034(7) -0.0249(8) -0.0048(6)
C2B 0.0413(9) 0.0360(8) 0.0433(10) -0.0056(7) -0.0181(7) -0.0111(7)
C3B 0.0700(14) 0.0881(16) 0.0923(18) 0.0128(13) -0.0414(13) -0.0492(12)
C4B 0.0869(18) 0.117(2) 0.137(3) 0.003(2) -0.0778(19) -0.0484(17)
C5B 0.1023(18) 0.0772(16) 0.0886(18) 0.0030(14) -0.0721(16) -0.0286(14)
C6B 0.0851(15) 0.0622(12) 0.0508(12) 0.0071(9) -0.0389(11) -0.0265(11)

loop_
_atom_type_symbol
_atom_type_description
_atom_type_scat_dispersion_real
_atom_type_scat_dispersion_imag
_atom_type_scat_source
C C 0.0033 0.0016 'International Tables Vol C Tables 4.2.6.8 and 6.1.1.4'
H H 0.0000 0.0000 'International Tables Vol C Tables 4.2.6.8 and 6.1.1.4'
N N 0.0061 0.0033 'International Tables Vol C Tables 4.2.6.8 and 6.1.1.4'
S S 0.1246 0.1234 'International Tables Vol C Tables 4.2.6.8 and 6.1.1.4'

loop_
_geom_angle_atom_site_label_1
_geom_angle_atom_site_label_2
_geom_angle_atom_site_label_3
_geom_angle
_geom_angle_site_symmetry_1
_geom_angle_site_symmetry_3
C2A S1A C1A 104.14(8) . .
C2B S1B C1B 103.43(8) . .
C2A N1A C6A 116.95(16) . .
C2B N1B C6B 117.24(16) . .
C2 C1 C3 117.76(14) . 2_766
C2 C1 C1A 120.04(14) . .
C3 C1 C1A 122.20(13) 2_766 .
C3 C2 C1 122.76(14) . .
C3 C2 H2A 118.6 . .
C1 C2 H2A 118.6 . .
C2 C3 C1 119.48(13) . 2_766
C2 C3 C1B 118.75(14) . .
C1 C3 C1B 121.76(14) 2_766 .
C1 C1A S1A 113.84(11) . .
C1 C1A H1AA 108.8 . .
S1A C1A H1AA 108.8 . .
C1 C1A H1AB 108.8 . .
S1A C1A H1AB 108.8 . .
H1AA C1A H1AB 107.7 . .
N1A C2A C3A 122.59(17) . .
N1A C2A S1A 121.31(13) . .
C3A C2A S1A 115.97(14) . .
C4A C3A C2A 118.27(19) . .
C4A C3A H3AA 120.9 . .
C2A C3A H3AA 120.9 . .
C5A C4A C3A 120.0(2) . .
C5A C4A H4AA 120.0 . .
C3A C4A H4AA 120.0 . .
C6A C5A C4A 118.1(2) . .
C6A C5A H5AA 120.9 . .
C4A C5A H5AA 120.9 . .
N1A C6A C5A 124.1(2) . .
N1A C6A H6AA 118.0 . .
C5A C6A H6AA 118.0 . .
C3 C1B S1B 112.52(11) . .
C3 C1B H1BA 109.1 . .
S1B C1B H1BA 109.1 . .
C3 C1B H1BB 109.1 . .
S1B C1B H1BB 109.1 . .
H1BA C1B H1BB 107.8 . .
N1B C2B C3B 122.39(18) . .
N1B C2B S1B 120.27(12) . .
C3B C2B S1B 117.34(15) . .
C4B C3B C2B 118.2(2) . .
C4B C3B H3BA 120.9 . .
C2B C3B H3BA 120.9 . .
C5B C4B C3B 119.8(2) . .
C5B C4B H4BA 120.1 . .
C3B C4B H4BA 120.1 . .
C6B C5B C4B 118.0(2) . .
C6B C5B H5BA 121.0 . .
C4B C5B H5BA 121.0 . .
N1B C6B C5B 124.3(2) . .
N1B C6B H6BA 117.8 . .
C5B C6B H6BA 117.8 . .

loop_
_geom_bond_atom_site_label_1
_geom_bond_atom_site_label_2
_geom_bond_distance
_geom_bond_site_symmetry_2
S1A C2A 1.7718(19) .
S1A C1A 1.8148(17) .
S1B C2B 1.7592(18) .
S1B C1B 1.8194(17) .
N1A C2A 1.330(2) .
N1A C6A 1.348(2) .
N1B C2B 1.319(2) .
N1B C6B 1.334(2) .
C1 C2 1.397(2) .
C1 C3 1.402(2) 2_766
C1 C1A 1.502(2) .
C2 C3 1.387(2) .
C2 H2A 0.9300 .
C3 C1 1.402(2) 2_766
C3 C1B 1.510(2) .
C1A H1AA 0.9700 .
C1A H1AB 0.9700 .
C2A C3A 1.387(2) .
C3A C4A 1.373(3) .
C3A H3AA 0.9300 .
C4A C5A 1.364(3) .
C4A H4AA 0.9300 .
C5A C6A 1.355(3) .
C5A H5AA 0.9300 .
C6A H6AA 0.9300 .
C1B H1BA 0.9700 .
C1B H1BB 0.9700 .
C2B C3B 1.385(3) .
C3B C4B 1.374(4) .
C3B H3BA 0.9300 .
C4B C5B 1.354(4) .
C4B H4BA 0.9300 .
C5B C6B 1.354(3) .
C5B H5BA 0.9300 .
C6B H6BA 0.9300 .

loop_
_geom_torsion_atom_site_label_1
_geom_torsion_atom_site_label_2
_geom_torsion_atom_site_label_3
_geom_torsion_atom_site_label_4
_geom_torsion
_geom_torsion_site_symmetry_1
_geom_torsion_site_symmetry_4
C3 C1 C2 C3 -0.4(2) 2_766 .
C1A C1 C2 C3 178.64(14) . .
C1 C2 C3 C1 0.4(3) . 2_766
C1 C2 C3 C1B -178.30(14) . .
C2 C1 C1A S1A 106.63(15) . .
C3 C1 C1A S1A -74.38(17) 2_766 .
C2A S1A C1A C1 -97.70(12) . .
C6A N1A C2A C3A 0.4(3) . .
C6A N1A C2A S1A -175.12(13) . .
C1A S1A C2A N1A -16.15(16) . .
C1A S1A C2A C3A 168.01(13) . .
N1A C2A C3A C4A -1.0(3) . .
S1A C2A C3A C4A 174.78(15) . .
C2A C3A C4A C5A 1.0(3) . .
C3A C4A C5A C6A -0.5(3) . .
C2A N1A C6A C5A 0.1(3) . .
C4A C5A C6A N1A -0.1(3) . .
C2 C3 C1B S1B -103.65(15) . .
C1 C3 C1B S1B 77.67(18) 2_766 .
C2B S1B C1B C3 -134.09(13) . .
C6B N1B C2B C3B -0.8(3) . .
C6B N1B C2B S1B 179.22(14) . .
C1B S1B C2B N1B 5.18(15) . .
C1B S1B C2B C3B -174.84(17) . .
N1B C2B C3B C4B -0.5(4) . .
S1B C2B C3B C4B 179.5(2) . .
C2B C3B C4B C5B 1.2(4) . .
C3B C4B C5B C6B -0.5(4) . .
C2B N1B C6B C5B 1.5(3) . .
C4B C5B C6B N1B -0.9(4) . .
